data_7233967
loop_
_publ_author_name
'Xiao, Li-Na'
'Zhao, Chun-Xiang'
'Shi, Xiao-Ming'
'Zhang, Hao'
'Wu, Wen'
'Cui, Xiao-Bing'

_publ_section_title
;
 Three new compounds based on similar molybdenum--vanadium clusters and
 several types of copper complexes
;
_journal_coden_ASTM CRECF4
_journal_issue 7
_journal_name_full CrystEngComm
_journal_page_first 969
_journal_page_last 977
_journal_paper_doi 10.1039/c7ce01908d
_journal_volume 20
_journal_year 2018
_chemical_formula_sum 'C60 H48 Cu5 Mo10 N16 O42 P V4'
_chemical_formula_weight 3176.97
_space_group_crystal_system triclinic
_space_group_IT_number 2
_space_group_name_Hall '-P 1'
_space_group_name_H-M_alt 'P -1'
_atom_sites_solution_hydrogens geom
_audit_creation_method SHELXL-2014/7
_audit_update_record
;
2017-10-30 deposited with the CCDC.
2018-01-26 downloaded from the CCDC.
;
_cell_angle_alpha 84.5780(10)
_cell_angle_beta 89.7500(10)
_cell_angle_gamma 64.3910(10)
_cell_formula_units_Z 1
_cell_length_a 12.9559(11)
_cell_length_b 13.1179(11)
_cell_length_c 13.9892(12)
_cell_measurement_reflns_used 6973
_cell_measurement_temperature 296(2)
_cell_measurement_theta_max 28.21
_cell_measurement_theta_min 2.29
_cell_volume 2132.6(3)
_computing_cell_refinement 'Bruker SMART'
_computing_data_collection 'Bruker SMART'
_computing_data_reduction 'Bruker SAINT'
_computing_molecular_graphics 'SHELXL-2014/7 (Sheldrick, 2014)'
_computing_publication_material 'SHELXL-2014/7 (Sheldrick, 2014)'
_computing_structure_refinement 'SHELXL-2014/7 (Sheldrick, 2014)'
_computing_structure_solution 'SHELXL-2014/7 (Sheldrick, 2014)'
_diffrn_ambient_temperature 296(2)
_diffrn_measured_fraction_theta_full 0.985
_diffrn_measured_fraction_theta_max 0.892
_diffrn_measurement_device_type 'CCD area detector'
_diffrn_measurement_method 'phi and omega scans'
_diffrn_radiation_type MoK\a
_diffrn_radiation_wavelength 0.71073
_diffrn_reflns_av_R_equivalents 0.0182
_diffrn_reflns_av_unetI/netI 0.0368
_diffrn_reflns_Laue_measured_fraction_full 0.985
_diffrn_reflns_Laue_measured_fraction_max 0.892
_diffrn_reflns_limit_h_max 12
_diffrn_reflns_limit_h_min -17
_diffrn_reflns_limit_k_max 16
_diffrn_reflns_limit_k_min -16
_diffrn_reflns_limit_l_max 17
_diffrn_reflns_limit_l_min -18
_diffrn_reflns_number 12896
_diffrn_reflns_point_group_measured_fraction_full 0.985
_diffrn_reflns_point_group_measured_fraction_max 0.892
_diffrn_reflns_theta_full 25.242
_diffrn_reflns_theta_max 28.254
_diffrn_reflns_theta_min 1.731
_diffrn_source 'sealed tube'
_exptl_absorpt_coefficient_mu 3.166
_exptl_absorpt_correction_T_max 0.702
_exptl_absorpt_correction_T_min 0.613
_exptl_absorpt_correction_type multi-scan
_exptl_crystal_colour dark
_exptl_crystal_density_diffrn 2.474
_exptl_crystal_description block
_exptl_crystal_F_000 1528
_exptl_crystal_size_max 0.14
_exptl_crystal_size_mid 0.14
_exptl_crystal_size_min 0.12
_refine_diff_density_max 1.418
_refine_diff_density_min -1.468
_refine_diff_density_rms 0.125
_refine_ls_extinction_coef .
_refine_ls_extinction_method none
_refine_ls_goodness_of_fit_ref 1.032
_refine_ls_hydrogen_treatment constr
_refine_ls_matrix_type full
_refine_ls_number_parameters 652
_refine_ls_number_reflns 9423
_refine_ls_number_restraints 19
_refine_ls_restrained_S_all 1.074
_refine_ls_R_factor_all 0.0491
_refine_ls_R_factor_gt 0.0380
_refine_ls_shift/su_max 0.001
_refine_ls_shift/su_mean 0.000
_refine_ls_structure_factor_coef Fsqd
_refine_ls_weighting_details 'w=1/[\s^2^(Fo^2^)+(0.0355P)^2^+6.9234P] where P=(Fo^2^+2Fc^2^)/3'
_refine_ls_weighting_scheme calc
_refine_ls_wR_factor_gt 0.0932
_refine_ls_wR_factor_ref 0.0993
_reflns_Friedel_coverage 0.000
_reflns_Friedel_fraction_full .
_reflns_Friedel_fraction_max .
_reflns_number_gt 7692
_reflns_number_total 9423
_reflns_threshold_expression 'I > 2\s(I)'
_cod_data_source_file c7ce01908d2-2.cif
_cod_data_source_block k1
_cod_database_code 7233967
_shelx_shelxl_version_number 2014/7
_shelx_space_group_comment
;
The symmetry employed for this shelxl refinement is uniquely defined
by the following loop, which should always be used as a source of
symmetry information in preference to the above space-group names.
They are only intended as comments.
;

loop_
_space_group_symop_id
_space_group_symop_operation_xyz
1 'x, y, z'
2 '-x, -y, -z'

loop_
_atom_site_label
_atom_site_type_symbol
_atom_site_fract_x
_atom_site_fract_y
_atom_site_fract_z
_atom_site_U_iso_or_equiv
_atom_site_adp_type
_atom_site_occupancy
_atom_site_site_symmetry_order
_atom_site_calc_flag
_atom_site_refinement_flags_posn
_atom_site_refinement_flags_adp
_atom_site_refinement_flags_occupancy
_atom_site_disorder_assembly
_atom_site_disorder_group
Mo1 Mo 0.73277(3) -0.01134(3) 0.45339(3) 0.02866(9) Uani 1 1 d . . . . .
Mo2 Mo 0.78315(3) 0.24053(3) 0.36123(3) 0.03239(10) Uani 1 1 d . . . . .
Mo3 Mo 0.94364(4) -0.04914(5) 0.74429(3) 0.04245(12) Uani 1 1 d . . . . .
Mo4 Mo 1.00346(4) -0.20359(4) 0.34354(3) 0.03961(11) Uani 1 1 d . . . . .
Mo5 Mo 0.73756(4) 0.18766(5) 0.60442(4) 0.03857(14) Uani 0.5 1 d . . P . .
Mo6 Mo 1.04597(5) 0.24705(5) 0.41339(4) 0.03562(13) Uani 0.5 1 d . . P . .
V5 V 0.73756(4) 0.18766(5) 0.60442(4) 0.03857(14) Uani 0.5 1 d . . P . .
V6 V 1.04597(5) 0.24705(5) 0.41339(4) 0.03562(13) Uani 0.5 1 d . . P . .
Cu1 Cu 0.63429(6) 0.09476(7) 0.06164(5) 0.05099(19) Uani 1 1 d . . . . .
Cu2B Cu 0.5356(4) 0.3571(4) -0.0431(2) 0.0706(10) Uani 0.5 1 d . . P . .
Cu2A Cu 0.5462(4) 0.3562(4) -0.0019(2) 0.0607(7) Uani 0.5 1 d . . P . .
Cu3 Cu 0.5000 0.5000 0.5000 0.0813(4) Uani 1 2 d S . P . .
V1 V 0.82442(6) 0.03126(7) 0.25398(5) 0.03052(17) Uani 1 1 d . . . . .
P1 P 1.0000 0.0000 0.5000 0.0227(3) Uani 1 2 d S . P . .
O1 O 0.8726(5) 0.0688(5) 0.4795(4) 0.0258(12) Uani 0.5 1 d . . P . .
O2 O 1.0242(5) -0.0954(5) 0.5801(4) 0.0255(12) Uani 0.5 1 d . . P . .
O3 O 0.8348(3) -0.0934(3) 0.3447(2) 0.0417(8) Uani 1 1 d . . . . .
O4 O 1.1168(3) -0.1426(4) 0.7393(3) 0.0480(9) Uani 1 1 d . . . . .
O5 O 0.7316(3) 0.1145(3) 0.3545(3) 0.0477(9) Uani 1 1 d . . . . .
O6 O 0.7546(3) 0.0453(3) 0.1528(2) 0.0455(9) Uani 1 1 d . . . . .
O7 O 0.9265(3) -0.0735(3) 0.8610(2) 0.0452(9) Uani 1 1 d . . . . .
O8 O 0.9958(3) -0.2872(3) 0.2635(3) 0.0516(10) Uani 1 1 d . . . . .
O9 O 0.6893(5) 0.0876(4) 0.5427(3) 0.0636(13) Uani 1 1 d . . . . .
O10 O 0.6220(3) 0.2716(4) 0.6532(3) 0.0541(10) Uani 1 1 d . . . . .
O11 O 1.0672(4) 0.3556(4) 0.3716(4) 0.0710(14) Uani 1 1 d . . . . .
O12 O 1.0066(4) 0.2760(4) 0.5431(3) 0.0669(13) Uani 1 1 d . . . . .
O13 O 0.8441(4) 0.2437(4) 0.6444(4) 0.0872(16) Uani 1 1 d . U . . .
O14 O 0.9863(3) -0.0647(4) 0.2526(4) 0.0626(13) Uani 1 1 d . . . . .
O15 O 0.6120(3) -0.0149(5) 0.4198(3) 0.0656(13) Uani 1 1 d . . . . .
O16 O 1.1971(4) 0.1410(4) 0.4670(3) 0.0692(14) Uani 1 1 d . . . . .
O17 O 0.6832(4) 0.3422(3) 0.2884(3) 0.0637(13) Uani 1 1 d . . . . .
O18 O 0.8872(3) 0.2951(5) 0.3783(3) 0.0741(15) Uani 1 1 d . . . . .
O19 O 0.8075(4) 0.0671(4) 0.7064(4) 0.0861(16) Uani 1 1 d . U . . .
O20 O 0.7224(5) 0.2656(4) 0.4783(3) 0.0675(14) Uani 1 1 d . . . . .
O21 O 0.9448(5) 0.0614(5) 0.5935(4) 0.0253(12) Uani 0.5 1 d . . P . .
O22 O 0.9411(5) -0.0746(5) 0.4800(4) 0.0270(12) Uani 0.5 1 d . . P . .
O23 O 1.0794(4) 0.1593(5) 0.3046(4) 0.0813(16) Uani 1 1 d . U . . .
N1 N 0.5499(3) 0.1097(3) -0.0593(3) 0.0361(9) Uani 1 1 d . . . . .
N2 N 0.4687(4) 0.1536(4) 0.1183(3) 0.0442(10) Uani 1 1 d . . . . .
N3 N 0.8801(7) 0.1931(6) 0.0055(8) 0.109(3) Uani 1 1 d . U . . .
H3B H 0.9440 0.1645 0.0385 0.131 Uiso 1 1 calc R U . . .
N4 N 0.6983(4) 0.2803(4) -0.0313(4) 0.0532(12) Uani 1 1 d . . . . .
N5 N 0.4249(5) 0.4215(4) 0.0778(4) 0.0566(13) Uani 1 1 d . . . . .
N6 N 0.3968(5) 0.4097(4) -0.1112(4) 0.0534(12) Uani 1 1 d . . . . .
N7 N 0.3953(5) 0.4372(5) 0.4903(4) 0.0612(14) Uani 1 1 d . . . . .
N8 N 0.2344(6) 0.4230(6) 0.4774(5) 0.0774(18) Uani 1 1 d . . . . .
H8B H 0.1624 0.4414 0.4705 0.093 Uiso 1 1 calc R U . . .
C1 C 0.2014(5) 0.2109(5) -0.0169(6) 0.0638(18) Uani 1 1 d . . . . .
H1A H 0.1242 0.2317 -0.0070 0.077 Uiso 1 1 calc R U . . .
C2 C 0.3583(5) 0.1574(5) -0.1240(4) 0.0469(13) Uani 1 1 d . . . . .
C3 C 0.5890(5) 0.0895(5) -0.1471(4) 0.0497(13) Uani 1 1 d . . . . .
H3A H 0.6668 0.0662 -0.1561 0.060 Uiso 1 1 calc R U . . .
C4 C 0.5169(7) 0.1022(6) -0.2267(4) 0.0637(19) Uani 1 1 d . . . . .
H4A H 0.5465 0.0888 -0.2873 0.076 Uiso 1 1 calc R U . . .
C5 C 0.4034(7) 0.1343(6) -0.2139(5) 0.067(2) Uani 1 1 d . . . . .
H5A H 0.3555 0.1409 -0.2658 0.080 Uiso 1 1 calc R U . . .
C6 C 0.2755(5) 0.2001(5) 0.0618(5) 0.0505(14) Uani 1 1 d . . . . .
C7 C 0.4318(7) 0.1728(6) 0.2050(5) 0.0634(17) Uani 1 1 d . . . . .
H7A H 0.4839 0.1644 0.2541 0.076 Uiso 1 1 calc R U . . .
C8 C 0.2397(6) 0.2186(6) 0.1562(6) 0.069(2) Uani 1 1 d . . . . .
H8A H 0.1632 0.2399 0.1698 0.083 Uiso 1 1 calc R U . . .
C9 C 0.2409(5) 0.1918(5) -0.1052(6) 0.0631(19) Uani 1 1 d . . . . .
H9A H 0.1900 0.2013 -0.1556 0.076 Uiso 1 1 calc R U . . .
C10 C 0.3162(8) 0.2056(7) 0.2270(6) 0.078(2) Uani 1 1 d . . . . .
H10A H 0.2928 0.2181 0.2895 0.093 Uiso 1 1 calc R U . . .
C11 C 0.4355(4) 0.1436(4) -0.0479(3) 0.0342(10) Uani 1 1 d . . . . .
C12 C 0.3925(4) 0.1672(4) 0.0466(4) 0.0355(10) Uani 1 1 d . . . . .
C13 C 0.8650(7) 0.1866(7) -0.0915(8) 0.083(2) Uani 1 1 d . U . . .
H13A H 0.9217 0.1520 -0.1344 0.100 Uiso 1 1 calc R U . . .
C14 C 0.7780(8) 0.2514(7) 0.0369(5) 0.071(2) Uani 1 1 d . . . . .
H14A H 0.7636 0.2700 0.0997 0.085 Uiso 1 1 calc R U . . .
C15 C 0.7557(7) 0.2387(6) -0.1097(5) 0.0695(19) Uani 1 1 d . . . . .
H15A H 0.7210 0.2464 -0.1697 0.083 Uiso 1 1 calc R U . . .
C17 C 0.1099(7) 0.5536(6) 0.0527(7) 0.075(2) Uani 1 1 d . . . . .
H17A H 0.0459 0.5863 0.0893 0.090 Uiso 1 1 calc R U . . .
C18 C 0.0956(6) 0.5484(6) -0.0407(7) 0.076(2) Uani 1 1 d . . . . .
H18A H 0.0217 0.5783 -0.0678 0.091 Uiso 1 1 calc R U . . .
C19 C 0.2772(10) 0.4406(7) -0.2499(6) 0.084(3) Uani 1 1 d . . . . .
H19A H 0.2718 0.4324 -0.3148 0.101 Uiso 1 1 calc R U . . .
C20 C 0.3843(8) 0.4029(6) -0.2027(5) 0.070(2) Uani 1 1 d . . . . .
H20A H 0.4496 0.3716 -0.2381 0.084 Uiso 1 1 calc R U . . .
C21 C 0.3493(9) 0.4766(7) 0.2303(6) 0.086(3) Uani 1 1 d . . . . .
H21A H 0.3635 0.4808 0.2945 0.103 Uiso 1 1 calc R U . . .
C22 C 0.3171(5) 0.4631(5) 0.0407(4) 0.0485(13) Uani 1 1 d . . . . .
C23 C 0.1904(6) 0.4984(5) -0.1003(5) 0.0604(17) Uani 1 1 d . . . . .
C24 C 0.2419(8) 0.5146(7) 0.1953(6) 0.077(2) Uani 1 1 d . . . . .
H24A H 0.1809 0.5439 0.2356 0.092 Uiso 1 1 calc R U . . .
C25 C 0.1810(8) 0.4895(6) -0.1992(6) 0.077(2) Uani 1 1 d . . . . .
H25A H 0.1091 0.5170 -0.2299 0.093 Uiso 1 1 calc R U . . .
C26 C 0.3015(5) 0.4560(5) -0.0604(4) 0.0467(13) Uani 1 1 d . . . . .
C27 C 0.2210(6) 0.5104(5) 0.0978(5) 0.0574(15) Uani 1 1 d . . . . .
C28 C 0.4165(7) 0.3267(7) 0.4913(6) 0.080(2) Uani 1 1 d . . . . .
H28A H 0.4891 0.2662 0.4958 0.096 Uiso 1 1 calc R U . . .
C29 C 0.2811(6) 0.4954(6) 0.4821(4) 0.0554(15) Uani 1 1 d . . . . .
H29A H 0.2407 0.5740 0.4801 0.066 Uiso 1 1 calc R U . . .
C30 C 0.3181(6) 0.3168(6) 0.4850(5) 0.068(2) Uani 1 1 d . . . . .
H30A H 0.3096 0.2498 0.4858 0.082 Uiso 1 1 calc R U . . .
C16 C 0.4385(7) 0.4312(6) 0.1701(6) 0.073(2) Uani 1 1 d . . . . .
H16A H 0.5127 0.4057 0.1955 0.088 Uiso 1 1 calc R U . . .

loop_
_atom_site_aniso_label
_atom_site_aniso_U_11
_atom_site_aniso_U_22
_atom_site_aniso_U_33
_atom_site_aniso_U_23
_atom_site_aniso_U_13
_atom_site_aniso_U_12
Mo1 0.02100(17) 0.0376(2) 0.0312(2) -0.00107(16) -0.00363(14) -0.01670(16)
Mo2 0.02558(19) 0.0347(2) 0.0306(2) 0.00380(16) -0.00855(15) -0.00854(16)
Mo3 0.0361(2) 0.0740(3) 0.0274(2) 0.0125(2) -0.00739(17) -0.0367(2)
Mo4 0.0406(2) 0.0340(2) 0.0456(3) 0.00190(18) -0.01890(19) -0.01849(19)
Mo5 0.0197(2) 0.0419(3) 0.0485(3) 0.0035(3) -0.0014(2) -0.0097(2)
Mo6 0.0399(3) 0.0419(3) 0.0350(3) 0.0063(2) -0.0077(2) -0.0291(3)
V5 0.0197(2) 0.0419(3) 0.0485(3) 0.0035(3) -0.0014(2) -0.0097(2)
V6 0.0399(3) 0.0419(3) 0.0350(3) 0.0063(2) -0.0077(2) -0.0291(3)
Cu1 0.0413(4) 0.0629(4) 0.0529(4) 0.0087(3) -0.0218(3) -0.0292(3)
Cu2B 0.0540(12) 0.0558(12) 0.103(3) 0.001(2) -0.009(2) -0.0263(10)
Cu2A 0.0533(15) 0.0551(12) 0.077(2) -0.0068(17) 0.0062(16) -0.0269(11)
Cu3 0.0793(9) 0.1310(12) 0.0712(8) -0.0151(8) -0.0135(7) -0.0798(9)
V1 0.0254(4) 0.0414(4) 0.0271(4) 0.0055(3) -0.0105(3) -0.0183(3)
P1 0.0184(7) 0.0287(7) 0.0224(7) 0.0043(6) -0.0061(5) -0.0128(6)
O1 0.017(3) 0.029(3) 0.030(3) 0.003(2) -0.004(2) -0.009(2)
O2 0.018(3) 0.032(3) 0.026(3) 0.004(2) -0.004(2) -0.012(2)
O3 0.049(2) 0.0367(18) 0.0325(18) 0.0013(14) 0.0047(15) -0.0130(16)
O4 0.041(2) 0.070(3) 0.053(2) -0.023(2) 0.0111(17) -0.039(2)
O5 0.051(2) 0.0339(18) 0.058(2) -0.0032(17) 0.0215(18) -0.0180(17)
O6 0.044(2) 0.063(2) 0.0352(19) 0.0066(17) -0.0194(16) -0.0301(19)
O7 0.0393(19) 0.071(3) 0.0313(18) 0.0009(17) -0.0014(15) -0.0302(19)
O8 0.047(2) 0.055(2) 0.045(2) -0.0147(18) -0.0118(17) -0.0135(19)
O9 0.112(4) 0.056(2) 0.042(2) -0.0160(19) 0.030(2) -0.052(3)
O10 0.044(2) 0.067(3) 0.055(2) -0.019(2) 0.0116(18) -0.025(2)
O11 0.056(3) 0.055(3) 0.103(4) 0.030(2) -0.003(2) -0.033(2)
O12 0.069(3) 0.051(2) 0.035(2) 0.0051(18) -0.0037(19) 0.015(2)
O13 0.061(2) 0.081(3) 0.125(4) 0.051(3) -0.048(2) -0.049(2)
O14 0.0268(18) 0.058(2) 0.101(3) 0.032(2) -0.018(2) -0.0244(18)
O15 0.048(2) 0.125(4) 0.045(2) 0.013(2) -0.0146(18) -0.062(3)
O16 0.073(3) 0.060(3) 0.030(2) 0.0076(18) 0.0019(19) 0.010(2)
O17 0.068(3) 0.042(2) 0.076(3) 0.021(2) -0.049(2) -0.024(2)
O18 0.039(2) 0.125(4) 0.078(3) -0.059(3) 0.011(2) -0.045(3)
O19 0.058(2) 0.092(3) 0.117(3) 0.057(3) -0.047(2) -0.054(2)
O20 0.124(4) 0.048(2) 0.048(2) -0.0201(19) 0.035(3) -0.051(3)
O21 0.021(3) 0.031(3) 0.026(3) -0.001(2) -0.004(2) -0.014(2)
O22 0.022(3) 0.031(3) 0.031(3) 0.001(2) -0.007(2) -0.015(2)
O23 0.043(2) 0.149(5) 0.082(3) -0.069(3) 0.022(2) -0.059(3)
N1 0.035(2) 0.041(2) 0.034(2) 0.0048(17) -0.0067(17) -0.0213(18)
N2 0.051(3) 0.052(3) 0.033(2) -0.0028(19) -0.0004(19) -0.027(2)
N3 0.074(5) 0.075(5) 0.174(8) 0.048(5) -0.058(5) -0.039(4)
N4 0.056(3) 0.050(3) 0.055(3) 0.003(2) -0.009(2) -0.025(2)
N5 0.057(3) 0.046(3) 0.065(3) 0.000(2) -0.012(3) -0.022(2)
N6 0.066(3) 0.042(3) 0.055(3) -0.001(2) 0.002(3) -0.027(2)
N7 0.060(3) 0.079(4) 0.059(3) -0.006(3) -0.017(3) -0.044(3)
N8 0.073(4) 0.102(5) 0.081(4) -0.005(4) -0.017(3) -0.061(4)
C1 0.033(3) 0.052(4) 0.105(6) 0.003(4) -0.011(3) -0.020(3)
C2 0.055(3) 0.041(3) 0.049(3) 0.012(2) -0.027(3) -0.029(3)
C3 0.058(3) 0.050(3) 0.047(3) -0.003(3) 0.009(3) -0.029(3)
C4 0.113(6) 0.058(4) 0.033(3) -0.004(3) 0.001(3) -0.049(4)
C5 0.100(6) 0.062(4) 0.050(4) 0.011(3) -0.034(4) -0.049(4)
C6 0.036(3) 0.038(3) 0.080(4) -0.004(3) 0.012(3) -0.018(2)
C7 0.088(5) 0.067(4) 0.041(3) -0.008(3) 0.008(3) -0.038(4)
C8 0.060(4) 0.055(4) 0.089(5) -0.010(4) 0.035(4) -0.021(3)
C9 0.047(3) 0.054(4) 0.091(5) 0.008(3) -0.039(4) -0.027(3)
C10 0.103(6) 0.075(5) 0.060(5) -0.017(4) 0.040(5) -0.042(5)
C11 0.034(2) 0.034(2) 0.039(3) 0.005(2) -0.008(2) -0.021(2)
C12 0.034(2) 0.030(2) 0.045(3) 0.000(2) -0.001(2) -0.017(2)
C13 0.066(5) 0.065(5) 0.123(7) -0.019(5) 0.029(5) -0.031(4)
C14 0.104(6) 0.078(5) 0.044(4) 0.022(3) -0.027(4) -0.058(5)
C15 0.092(6) 0.075(5) 0.055(4) -0.009(3) -0.003(4) -0.049(4)
C17 0.062(4) 0.065(4) 0.098(6) -0.012(4) 0.011(4) -0.028(4)
C18 0.053(4) 0.063(4) 0.111(7) 0.004(4) -0.022(4) -0.027(3)
C19 0.152(9) 0.067(5) 0.050(4) 0.007(4) -0.010(5) -0.064(6)
C20 0.103(6) 0.052(4) 0.059(4) 0.002(3) 0.011(4) -0.037(4)
C21 0.118(7) 0.073(5) 0.055(5) -0.011(4) -0.012(5) -0.031(5)
C22 0.054(3) 0.038(3) 0.058(4) -0.001(2) -0.005(3) -0.025(3)
C23 0.064(4) 0.052(3) 0.070(4) 0.006(3) -0.019(3) -0.033(3)
C24 0.098(6) 0.067(5) 0.060(5) -0.017(4) 0.013(4) -0.029(4)
C25 0.101(6) 0.060(4) 0.075(5) 0.021(4) -0.042(5) -0.044(4)
C26 0.055(3) 0.039(3) 0.054(3) 0.000(2) -0.007(3) -0.028(3)
C27 0.063(4) 0.040(3) 0.069(4) -0.006(3) 0.000(3) -0.022(3)
C28 0.078(5) 0.062(4) 0.091(6) -0.005(4) -0.038(4) -0.022(4)
C29 0.060(4) 0.064(4) 0.052(4) -0.011(3) -0.006(3) -0.035(3)
C30 0.079(5) 0.058(4) 0.082(5) 0.004(3) -0.031(4) -0.046(4)
C16 0.086(5) 0.066(4) 0.066(5) 0.002(4) -0.024(4) -0.034(4)

loop_
_atom_type_symbol
_atom_type_description
_atom_type_scat_dispersion_real
_atom_type_scat_dispersion_imag
_atom_type_scat_source
C C 0.0033 0.0016 'International Tables Vol C Tables 4.2.6.8 and 6.1.1.4'
H H 0.0000 0.0000 'International Tables Vol C Tables 4.2.6.8 and 6.1.1.4'
Cu Cu 0.3201 1.2651 'International Tables Vol C Tables 4.2.6.8 and 6.1.1.4'
Mo Mo -1.6832 0.6857 'International Tables Vol C Tables 4.2.6.8 and 6.1.1.4'
N N 0.0061 0.0033 'International Tables Vol C Tables 4.2.6.8 and 6.1.1.4'
O O 0.0106 0.0060 'International Tables Vol C Tables 4.2.6.8 and 6.1.1.4'
P P 0.1023 0.0942 'International Tables Vol C Tables 4.2.6.8 and 6.1.1.4'
V V 0.3005 0.5294 'International Tables Vol C Tables 4.2.6.8 and 6.1.1.4'

loop_
_geom_angle_atom_site_label_1
_geom_angle_atom_site_label_2
_geom_angle_atom_site_label_3
_geom_angle
_geom_angle_site_symmetry_1
_geom_angle_site_symmetry_3
O15 Mo1 O9 103.6(2) . .
O15 Mo1 O16 103.0(2) . 2_756
O9 Mo1 O16 98.2(2) . 2_756
O15 Mo1 O5 99.81(19) . .
O9 Mo1 O5 89.38(16) . .
O16 Mo1 O5 153.46(19) 2_756 .
O15 Mo1 O3 99.1(2) . .
O9 Mo1 O3 153.93(18) . .
O16 Mo1 O3 88.84(16) 2_756 .
O5 Mo1 O3 74.19(14) . .
O15 Mo1 O22 158.9(2) . .
O9 Mo1 O22 95.9(2) . .
O16 Mo1 O22 65.8(2) 2_756 .
O5 Mo1 O22 88.21(17) . .
O3 Mo1 O22 64.15(17) . .
O15 Mo1 O1 158.7(2) . .
O9 Mo1 O1 67.2(2) . .
O16 Mo1 O1 97.5(2) 2_756 .
O5 Mo1 O1 62.04(17) . .
O3 Mo1 O1 87.03(17) . .
O22 Mo1 O1 39.90(18) . .
O15 Mo1 V1 100.83(14) . .
O9 Mo1 V1 124.29(12) . .
O16 Mo1 V1 123.63(13) 2_756 .
O5 Mo1 V1 37.17(10) . .
O3 Mo1 V1 37.05(9) . .
O22 Mo1 V1 73.95(14) . .
O1 Mo1 V1 71.95(14) . .
O17 Mo2 O18 103.6(2) . .
O17 Mo2 O20 103.0(2) . .
O18 Mo2 O20 96.3(2) . .
O17 Mo2 O5 99.37(18) . .
O18 Mo2 O5 154.3(2) . .
O20 Mo2 O5 89.50(17) . .
O17 Mo2 O4 99.2(2) . 2_756
O18 Mo2 O4 89.82(16) . 2_756
O20 Mo2 O4 154.76(18) . 2_756
O5 Mo2 O4 75.17(14) . 2_756
O17 Mo2 O2 158.7(2) . 2_756
O18 Mo2 O2 65.1(2) . 2_756
O20 Mo2 O2 96.4(2) . 2_756
O5 Mo2 O2 89.38(17) . 2_756
O4 Mo2 O2 64.11(18) 2_756 2_756
O17 Mo2 O1 158.5(2) . .
O18 Mo2 O1 96.9(2) . .
O20 Mo2 O1 67.9(2) . .
O5 Mo2 O1 62.21(17) . .
O4 Mo2 O1 87.05(18) 2_756 .
O2 Mo2 O1 40.40(18) 2_756 .
O17 Mo2 V1 100.08(15) . .
O18 Mo2 V1 125.08(14) . .
O20 Mo2 V1 125.25(12) . .
O5 Mo2 V1 37.77(10) . .
O4 Mo2 V1 37.46(10) 2_756 .
O2 Mo2 V1 75.11(14) 2_756 .
O1 Mo2 V1 72.56(14) . .
O7 Mo3 O23 101.8(2) . 2_756
O7 Mo3 O19 102.0(2) . .
O23 Mo3 O19 97.6(2) 2_756 .
O7 Mo3 O4 99.85(17) . .
O23 Mo3 O4 90.19(18) 2_756 .
O19 Mo3 O4 154.68(19) . .
O7 Mo3 O14 100.78(19) . 2_756
O23 Mo3 O14 154.3(2) 2_756 2_756
O19 Mo3 O14 89.35(18) . 2_756
O4 Mo3 O14 74.08(15) . 2_756
O7 Mo3 O21 157.3(2) . .
O23 Mo3 O21 98.6(2) 2_756 .
O19 Mo3 O21 65.3(2) . .
O4 Mo3 O21 89.83(17) . .
O14 Mo3 O21 62.00(18) 2_756 .
O7 Mo3 V1 102.05(12) . 2_756
O23 Mo3 V1 124.86(13) 2_756 2_756
O19 Mo3 V1 124.40(14) . 2_756
O4 Mo3 V1 37.00(10) . 2_756
O14 Mo3 V1 37.09(11) 2_756 2_756
O21 Mo3 V1 73.63(13) . 2_756
O8 Mo4 O12 103.1(2) . 2_756
O8 Mo4 O13 103.2(2) . 2_756
O12 Mo4 O13 96.1(2) 2_756 2_756
O8 Mo4 O3 99.46(17) . .
O12 Mo4 O3 90.74(16) 2_756 .
O13 Mo4 O3 154.1(2) 2_756 .
O8 Mo4 O14 99.8(2) . .
O12 Mo4 O14 154.7(2) 2_756 .
O13 Mo4 O14 88.85(17) 2_756 .
O3 Mo4 O14 74.99(14) . .
O8 Mo4 O21 156.6(2) . 2_756
O12 Mo4 O21 98.2(2) 2_756 2_756
O13 Mo4 O21 64.6(2) 2_756 2_756
O3 Mo4 O21 89.77(17) . 2_756
O14 Mo4 O21 61.68(19) . 2_756
O8 Mo4 V1 100.74(13) . .
O12 Mo4 V1 125.95(13) 2_756 .
O13 Mo4 V1 124.25(14) 2_756 .
O3 Mo4 V1 37.53(10) . .
O14 Mo4 V1 37.51(11) . .
O21 Mo4 V1 73.77(13) 2_756 .
O10 Mo5 O20 102.0(2) . .
O10 Mo5 O19 101.6(2) . .
O20 Mo5 O19 156.3(2) . .
O10 Mo5 O13 100.9(2) . .
O20 Mo5 O13 90.6(2) . .
O19 Mo5 O13 86.06(19) . .
O10 Mo5 O9 103.1(2) . .
O20 Mo5 O9 85.70(17) . .
O19 Mo5 O9 87.9(2) . .
O13 Mo5 O9 156.0(2) . .
O10 Mo5 O21 157.1(2) . .
O20 Mo5 O21 94.6(2) . .
O19 Mo5 O21 63.1(2) . .
O13 Mo5 O21 63.0(2) . .
O9 Mo5 O21 93.6(2) . .
O11 Mo6 O12 103.1(3) . .
O11 Mo6 O18 102.4(2) . .
O12 Mo6 O18 90.0(2) . .
O11 Mo6 O23 101.9(3) . .
O12 Mo6 O23 154.9(2) . .
O18 Mo6 O23 86.18(18) . .
O11 Mo6 O16 102.2(2) . .
O12 Mo6 O16 85.94(17) . .
O18 Mo6 O16 155.3(2) . .
O23 Mo6 O16 87.3(2) . .
O11 Mo6 O2 159.2(2) . 2_756
O12 Mo6 O2 92.2(2) . 2_756
O18 Mo6 O2 63.1(2) . 2_756
O23 Mo6 O2 64.1(2) . 2_756
O16 Mo6 O2 92.8(2) . 2_756
O6 Cu1 N1 160.13(18) . .
O6 Cu1 N2 115.11(17) . .
N1 Cu1 N2 82.93(17) . .
Cu2A Cu2B N6 131.1(10) . .
Cu2A Cu2B N4 75.9(8) . .
N6 Cu2B N4 152.9(3) . .
Cu2A Cu2B N5 48.1(8) . .
N6 Cu2B N5 83.1(3) . .
N4 Cu2B N5 123.9(3) . .
Cu2B Cu2A N4 86.1(9) . .
Cu2B Cu2A N5 118.2(9) . .
N4 Cu2A N5 155.7(3) . .
Cu2B Cu2A N6 37.7(8) . .
N4 Cu2A N6 123.7(3) . .
N5 Cu2A N6 80.6(3) . .
N7 Cu3 N7 180.0(3) . 2_666
O6 V1 O14 114.2(2) . .
O6 V1 O4 113.61(18) . 2_756
O14 V1 O4 79.86(17) . 2_756
O6 V1 O3 115.04(17) . .
O14 V1 O3 80.31(16) . .
O4 V1 O3 131.34(17) 2_756 .
O6 V1 O5 115.09(19) . .
O14 V1 O5 130.7(2) . .
O4 V1 O5 80.44(15) 2_756 .
O3 V1 O5 79.85(15) . .
O6 V1 Mo4 121.42(15) . .
O14 V1 Mo4 40.40(11) . .
O4 V1 Mo4 109.78(13) 2_756 .
O3 V1 Mo4 39.97(11) . .
O5 V1 Mo4 109.18(12) . .
O6 V1 Mo2 120.84(15) . .
O14 V1 Mo2 109.58(15) . .
O4 V1 Mo2 40.31(11) 2_756 .
O3 V1 Mo2 109.79(11) . .
O5 V1 Mo2 40.20(11) . .
Mo4 V1 Mo2 117.74(3) . .
O6 V1 Mo3 120.86(13) . 2_756
O14 V1 Mo3 40.17(12) . 2_756
O4 V1 Mo3 39.71(12) 2_756 2_756
O3 V1 Mo3 109.62(12) . 2_756
O5 V1 Mo3 109.09(12) . 2_756
Mo4 V1 Mo3 74.65(2) . 2_756
Mo2 V1 Mo3 74.07(2) . 2_756
O6 V1 Mo1 122.36(13) . .
O14 V1 Mo1 109.48(14) . .
O4 V1 Mo1 109.46(12) 2_756 .
O3 V1 Mo1 40.24(10) . .
O5 V1 Mo1 39.64(10) . .
Mo4 V1 Mo1 74.22(2) . .
Mo2 V1 Mo1 74.17(2) . .
Mo3 V1 Mo1 116.77(2) 2_756 .
O1 P1 O1 180.0 2_756 .
O1 P1 O22 68.0(3) 2_756 2_756
O1 P1 O22 112.0(3) . 2_756
O1 P1 O22 112.0(3) 2_756 .
O1 P1 O22 68.0(3) . .
O22 P1 O22 180.0 2_756 .
O1 P1 O2 68.9(3) 2_756 .
O1 P1 O2 111.1(3) . .
O22 P1 O2 112.2(3) 2_756 .
O22 P1 O2 67.8(3) . .
O1 P1 O2 111.1(3) 2_756 2_756
O1 P1 O2 68.9(3) . 2_756
O22 P1 O2 67.8(3) 2_756 2_756
O22 P1 O2 112.2(3) . 2_756
O2 P1 O2 180.0(4) . 2_756
O1 P1 O21 108.3(3) 2_756 .
O1 P1 O21 71.7(3) . .
O22 P1 O21 72.9(3) 2_756 .
O22 P1 O21 107.1(3) . .
O2 P1 O21 74.3(3) . .
O2 P1 O21 105.7(3) 2_756 .
O1 P1 O21 71.7(3) 2_756 2_756
O1 P1 O21 108.3(3) . 2_756
O22 P1 O21 107.1(3) 2_756 2_756
O22 P1 O21 72.9(3) . 2_756
O2 P1 O21 105.7(3) . 2_756
O2 P1 O21 74.3(3) 2_756 2_756
O21 P1 O21 180.0 . 2_756
P1 O1 O22 56.2(3) . .
P1 O1 O2 55.8(3) . 2_756
O22 O1 O2 95.5(4) . 2_756
P1 O1 Mo2 125.2(3) . .
O22 O1 Mo2 138.8(4) . .
O2 O1 Mo2 69.4(3) 2_756 .
P1 O1 Mo1 125.4(3) . .
O22 O1 Mo1 69.3(3) . .
O2 O1 Mo1 140.1(4) 2_756 .
Mo2 O1 Mo1 97.39(19) . .
P1 O2 O22 56.1(3) . .
P1 O2 O1 55.3(3) . 2_756
O22 O2 O1 95.0(4) . 2_756
P1 O2 Mo2 125.5(3) . 2_756
O22 O2 Mo2 134.0(4) . 2_756
O1 O2 Mo2 70.2(3) 2_756 2_756
P1 O2 Mo6 127.0(3) . 2_756
O22 O2 Mo6 70.9(3) . 2_756
O1 O2 Mo6 136.1(4) 2_756 2_756
Mo2 O2 Mo6 89.79(18) 2_756 2_756
V1 O3 Mo4 102.50(16) . .
V1 O3 Mo1 102.71(16) . .
Mo4 O3 Mo1 132.13(18) . .
V1 O4 Mo3 103.29(19) 2_756 .
V1 O4 Mo2 102.23(15) 2_756 2_756
Mo3 O4 Mo2 132.05(19) . 2_756
V1 O5 Mo2 102.03(15) . .
V1 O5 Mo1 103.20(16) . .
Mo2 O5 Mo1 133.0(2) . .
V1 O6 Cu1 160.2(3) . .
Mo1 O9 Mo5 141.1(3) . .
Mo4 O12 Mo6 140.5(3) 2_756 .
Mo4 O13 Mo5 141.4(4) 2_756 .
V1 O14 Mo4 102.09(17) . .
V1 O14 Mo3 102.7(2) . 2_756
Mo4 O14 Mo3 132.6(2) . 2_756
Mo1 O16 Mo6 141.1(3) 2_756 .
Mo2 O18 Mo6 141.9(3) . .
Mo3 O19 Mo5 140.9(3) . .
Mo2 O20 Mo5 140.1(3) . .
P1 O21 Mo3 121.0(3) . .
P1 O21 Mo4 122.6(3) . 2_756
Mo3 O21 Mo4 99.8(2) . 2_756
P1 O21 Mo5 123.7(3) . .
Mo3 O21 Mo5 90.78(19) . .
Mo4 O21 Mo5 90.97(19) 2_756 .
P1 O22 O1 55.8(3) . .
P1 O22 O2 56.1(3) . .
O1 O22 O2 95.1(4) . .
P1 O22 Mo1 126.4(3) . .
O1 O22 Mo1 70.8(3) . .
O2 O22 Mo1 132.6(4) . .
Mo3 O23 Mo6 142.4(3) 2_756 .
C3 N1 C11 117.6(4) . .
C3 N1 Cu1 129.4(4) . .
C11 N1 Cu1 112.9(3) . .
C7 N2 C12 118.7(5) . .
C7 N2 Cu1 132.7(5) . .
C12 N2 Cu1 108.5(3) . .
C14 N3 C13 106.4(7) . .
C14 N3 H3B 126.8 . .
C13 N3 H3B 126.8 . .
C14 N4 C15 104.8(6) . .
C14 N4 Cu2A 119.1(6) . .
C15 N4 Cu2A 136.0(5) . .
C14 N4 Cu2B 137.2(6) . .
C15 N4 Cu2B 118.0(5) . .
Cu2A N4 Cu2B 18.07(14) . .
C16 N5 C22 117.7(6) . .
C16 N5 Cu2A 123.4(5) . .
C22 N5 Cu2A 118.9(5) . .
C16 N5 Cu2B 137.1(5) . .
C22 N5 Cu2B 105.2(4) . .
Cu2A N5 Cu2B 13.71(16) . .
C20 N6 C26 118.1(6) . .
C20 N6 Cu2B 125.5(6) . .
C26 N6 Cu2B 116.4(4) . .
C20 N6 Cu2A 136.7(5) . .
C26 N6 Cu2A 105.2(4) . .
Cu2B N6 Cu2A 11.3(2) . .
C29 N7 C28 105.4(6) . .
C29 N7 Cu3 125.8(5) . .
C28 N7 Cu3 128.7(5) . .
C29 N8 C30 108.9(6) . .
C29 N8 H8B 125.6 . .
C30 N8 H8B 125.5 . .
C9 C1 C6 121.1(6) . .
C9 C1 H1A 119.5 . .
C6 C1 H1A 119.5 . .
C5 C2 C11 117.0(6) . .
C5 C2 C9 123.7(6) . .
C11 C2 C9 119.2(6) . .
N1 C3 C4 122.4(6) . .
N1 C3 H3A 118.8 . .
C4 C3 H3A 118.8 . .
C5 C4 C3 119.2(6) . .
C5 C4 H4A 120.4 . .
C3 C4 H4A 120.4 . .
C4 C5 C2 120.5(6) . .
C4 C5 H5A 119.7 . .
C2 C5 H5A 119.7 . .
C8 C6 C12 116.9(6) . .
C8 C6 C1 123.9(6) . .
C12 C6 C1 119.2(6) . .
N2 C7 C10 122.6(7) . .
N2 C7 H7A 118.7 . .
C10 C7 H7A 118.7 . .
C10 C8 C6 120.1(6) . .
C10 C8 H8A 120.0 . .
C6 C8 H8A 120.0 . .
C1 C9 C2 121.8(6) . .
C1 C9 H9A 119.1 . .
C2 C9 H9A 119.1 . .
C8 C10 C7 119.2(6) . .
C8 C10 H10A 120.4 . .
C7 C10 H10A 120.4 . .
N1 C11 C2 123.2(5) . .
N1 C11 C12 117.9(4) . .
C2 C11 C12 118.9(5) . .
N2 C12 C6 122.6(5) . .
N2 C12 C11 117.7(4) . .
C6 C12 C11 119.7(5) . .
C15 C13 N3 105.6(7) . .
C15 C13 H13A 127.2 . .
N3 C13 H13A 127.2 . .
N3 C14 N4 111.4(7) . .
N3 C14 H14A 124.3 . .
N4 C14 H14A 124.3 . .
C13 C15 N4 111.8(7) . .
C13 C15 H15A 124.1 . .
N4 C15 H15A 124.1 . .
C18 C17 C27 121.6(7) . .
C18 C17 H17A 119.2 . .
C27 C17 H17A 119.2 . .
C17 C18 C23 121.8(7) . .
C17 C18 H18A 119.1 . .
C23 C18 H18A 119.1 . .
C25 C19 C20 118.8(7) . .
C25 C19 H19A 120.6 . .
C20 C19 H19A 120.6 . .
N6 C20 C19 123.1(8) . .
N6 C20 H20A 118.4 . .
C19 C20 H20A 118.4 . .
C24 C21 C16 119.2(7) . .
C24 C21 H21A 120.4 . .
C16 C21 H21A 120.4 . .
N5 C22 C27 121.8(6) . .
N5 C22 C26 118.1(6) . .
C27 C22 C26 120.1(6) . .
C26 C23 C25 116.2(7) . .
C26 C23 C18 119.2(6) . .
C25 C23 C18 124.6(7) . .
C21 C24 C27 120.1(8) . .
C21 C24 H24A 120.0 . .
C27 C24 H24A 120.0 . .
C19 C25 C23 120.0(7) . .
C19 C25 H25A 120.0 . .
C23 C25 H25A 120.0 . .
N6 C26 C23 123.8(6) . .
N6 C26 C22 117.2(5) . .
C23 C26 C22 118.9(6) . .
C24 C27 C22 117.3(7) . .
C24 C27 C17 124.3(7) . .
C22 C27 C17 118.3(7) . .
C30 C28 N7 110.4(7) . .
C30 C28 H28A 124.8 . .
N7 C28 H28A 124.8 . .
N8 C29 N7 109.3(6) . .
N8 C29 H29A 125.4 . .
N7 C29 H29A 125.4 . .
N8 C30 C28 105.9(6) . .
N8 C30 H30A 127.0 . .
C28 C30 H30A 127.0 . .
N5 C16 C21 123.8(7) . .
N5 C16 H16A 118.1 . .
C21 C16 H16A 118.1 . .

loop_
_geom_bond_atom_site_label_1
_geom_bond_atom_site_label_2
_geom_bond_distance
_geom_bond_site_symmetry_2
Mo1 O15 1.657(3) .
Mo1 O9 1.798(4) .
Mo1 O16 1.810(4) 2_756
Mo1 O5 2.046(3) .
Mo1 O3 2.068(3) .
Mo1 O22 2.475(5) .
Mo1 O1 2.499(5) .
Mo1 V1 3.1232(9) .
Mo2 O17 1.660(4) .
Mo2 O18 1.805(4) .
Mo2 O20 1.810(4) .
Mo2 O5 2.042(4) .
Mo2 O4 2.048(4) 2_756
Mo2 O2 2.479(5) 2_756
Mo2 O1 2.492(6) .
Mo2 V1 3.0945(10) .
Mo3 O7 1.667(3) .
Mo3 O23 1.790(5) 2_756
Mo3 O19 1.802(5) .
Mo3 O4 2.044(4) .
Mo3 O14 2.059(4) 2_756
Mo3 O21 2.448(6) .
Mo3 V1 3.1140(9) 2_756
Mo4 O8 1.671(4) .
Mo4 O12 1.804(4) 2_756
Mo4 O13 1.815(4) 2_756
Mo4 O3 2.034(4) .
Mo4 O14 2.049(4) .
Mo4 O21 2.470(6) 2_756
Mo4 V1 3.0919(9) .
Mo5 O10 1.621(4) .
Mo5 O20 1.920(4) .
Mo5 O19 1.924(4) .
Mo5 O13 1.928(4) .
Mo5 O9 1.946(4) .
Mo5 O21 2.485(6) .
Mo6 O11 1.619(4) .
Mo6 O12 1.911(4) .
Mo6 O18 1.923(4) .
Mo6 O23 1.930(4) .
Mo6 O16 1.947(4) .
Mo6 O2 2.514(6) 2_756
Cu1 O6 1.862(3) .
Cu1 N1 1.966(4) .
Cu1 N2 2.120(5) .
Cu2B Cu2A 0.592(4) .
Cu2B N6 1.854(7) .
Cu2B N4 1.903(7) .
Cu2B N5 2.199(7) .
Cu2A N4 1.850(7) .
Cu2A N5 1.857(7) .
Cu2A N6 2.286(6) .
Cu3 N7 1.878(5) .
Cu3 N7 1.878(5) 2_666
V1 O6 1.634(3) .
V1 O14 1.925(4) .
V1 O4 1.926(4) 2_756
V1 O3 1.929(3) .
V1 O5 1.938(4) .
V1 Mo3 3.1140(8) 2_756
P1 O1 1.513(5) 2_756
P1 O1 1.513(5) .
P1 O22 1.522(5) 2_756
P1 O22 1.522(5) .
P1 O2 1.523(5) .
P1 O2 1.523(5) 2_756
P1 O21 1.601(6) .
P1 O21 1.601(6) 2_756
O1 O22 1.697(8) .
O1 O2 1.716(8) 2_756
O2 O22 1.697(8) .
O2 O1 1.716(8) 2_756
O2 Mo2 2.479(5) 2_756
O2 Mo6 2.514(6) 2_756
O4 V1 1.926(4) 2_756
O4 Mo2 2.048(4) 2_756
O12 Mo4 1.804(4) 2_756
O13 Mo4 1.816(4) 2_756
O14 Mo3 2.059(4) 2_756
O16 Mo1 1.810(4) 2_756
O21 Mo4 2.470(6) 2_756
O23 Mo3 1.790(5) 2_756
N1 C3 1.332(7) .
N1 C11 1.364(6) .
N2 C7 1.309(7) .
N2 C12 1.355(6) .
N3 C14 1.309(11) .
N3 C13 1.388(12) .
N3 H3B 0.8600 .
N4 C14 1.313(8) .
N4 C15 1.344(9) .
N5 C16 1.329(9) .
N5 C22 1.346(7) .
N6 C20 1.306(9) .
N6 C26 1.351(8) .
N7 C29 1.340(8) .
N7 C28 1.351(9) .
N8 C29 1.336(8) .
N8 C30 1.339(9) .
N8 H8B 0.8600 .
C1 C9 1.339(10) .
C1 C6 1.420(9) .
C1 H1A 0.9300 .
C2 C5 1.388(9) .
C2 C11 1.407(7) .
C2 C9 1.419(9) .
C3 C4 1.407(9) .
C3 H3A 0.9300 .
C4 C5 1.359(10) .
C4 H4A 0.9300 .
C5 H5A 0.9300 .
C6 C8 1.405(9) .
C6 C12 1.406(7) .
C7 C10 1.410(10) .
C7 H7A 0.9300 .
C8 C10 1.350(11) .
C8 H8A 0.9300 .
C9 H9A 0.9300 .
C10 H10A 0.9300 .
C11 C12 1.441(7) .
C13 C15 1.293(11) .
C13 H13A 0.9300 .
C14 H14A 0.9300 .
C15 H15A 0.9300 .
C17 C18 1.333(11) .
C17 C27 1.423(10) .
C17 H17A 0.9300 .
C18 C23 1.425(11) .
C18 H18A 0.9300 .
C19 C25 1.362(12) .
C19 C20 1.400(12) .
C19 H19A 0.9300 .
C20 H20A 0.9300 .
C21 C24 1.335(12) .
C21 C16 1.375(11) .
C21 H21A 0.9300 .
C22 C27 1.410(9) .
C22 C26 1.447(8) .
C23 C26 1.395(8) .
C23 C25 1.410(10) .
C24 C27 1.403(10) .
C24 H24A 0.9300 .
C25 H25A 0.9300 .
C28 C30 1.342(10) .
C28 H28A 0.9300 .
C29 H29A 0.9300 .
C30 H30A 0.9300 .
C16 H16A 0.9300 .
